data_9017409
loop_
_publ_author_name
'Demichelis, R.'
'Raiteri, P.'
'Gale, J. D.'
'Dovesi, R.'

_publ_section_title
;
 A new structural model for disorder in vaterite from first-principles calculations
;
_journal_name_full CrystEngComm
_journal_page_first 44
_journal_page_last 47
_journal_volume 14
_journal_year 2012
_chemical_compound_source theoretical
_chemical_formula_sum 'C Ca O3'
_chemical_name_mineral Vaterite
_space_group_IT_number 154
_space_group_name_Hall 'P 32 2"'
_space_group_name_H-M_alt 'P 32 2 1'
_symmetry_space_group_name_H-M 'P 32 2 1'
_cell_angle_alpha 90
_cell_angle_beta 90
_cell_angle_gamma 120
_cell_length_a 7.1239
_cell_length_b 7.1239
_cell_length_c 25.3203
_cell_formula_units_Z 18
_cell_volume 1112.846
_database_code_amcsd 0019870
_exptl_crystal_density_diffrn 2.688
_cod_data_source_file inputs/fixed/downloads/14/14766.cif
_cod_data_source_block 14766
_cod_original_formula_sum 'Ca C O3'
_cod_database_code 9017409

loop_
_space_group_symop_operation_xyz
x,y,z
y,x,-z
-y,x-y,2/3+z
-x,-x+y,2/3-z
-x+y,-x,1/3+z
x-y,-y,1/3-z

loop_
_atom_site_label
_atom_site_fract_x
_atom_site_fract_y
_atom_site_fract_z
Ca1 0.98731 0.00884 0.25020
Ca2 0.66938 0.29692 0.25375
Ca3 0.30357 0.63281 0.24648
C1 0.03394 0.36633 0.16169
C2 0.94957 0.62773 0.66089
C3 0.00000 0.30149 0.83333
C4 0.00000 0.69852 0.33333
O5 0.00000 0.11971 0.83333
O6 0.00000 0.87944 0.33333
O7 0.98084 0.37860 0.78859
O8 0.99342 0.60886 0.28838
O9 0.92793 0.26758 0.12000
O10 0.99651 0.67669 0.61111
O11 0.21701 0.54412 0.15803
O12 0.77434 0.44983 0.67169
O13 0.96475 0.29501 0.20912
O14 0.07260 0.75107 0.69768

loop_
_cod_related_entry_id
_cod_related_entry_database
_cod_related_entry_code
1 AMCSD 0019870
